data_4507885
loop_
_publ_author_name
'Braga, Dario'
'Chelazzi, Laura'
'Grepioni, Fabrizia'
'Dichiarante, Elena'
'Chierotti, Michele R.'
'Gobetto, Roberto'

_publ_section_title
;
 Molecular Salts of Anesthetic Lidocaine with Dicarboxylic Acids:
 Solid-State Properties and a Combined Structural and Spectroscopic Study
;
_journal_coden_ASTM CGDEFU
_journal_issue 6
_journal_name_full 'Crystal Growth & Design'
_journal_page_first 2564
_journal_page_last 2572
_journal_paper_doi 10.1021/cg400331h
_journal_volume 13
_journal_year 2013
_chemical_formula_moiety 'C18 H28 N2 O5'
_chemical_formula_sum 'C18 H28 N2 O5'
_chemical_formula_weight 352.43
_space_group_IT_number 19
_symmetry_cell_setting orthorhombic
_symmetry_Int_Tables_number 19
_symmetry_space_group_name_Hall 'P 2ac 2ab'
_symmetry_space_group_name_H-M 'P 21 21 21'
_cell_angle_alpha 90.0
_cell_angle_beta 90.0
_cell_angle_gamma 90.0
_cell_formula_units_Z 4
_cell_length_a 10.4949(30)
_cell_length_b 10.8924(28)
_cell_length_c 16.581(4)
_cell_measurement_temperature 295
_cell_volume 1895.5(9)
_computing_cell_refinement GSAS
_computing_data_collection 'Highscore plus'
_computing_structure_refinement GSAS
_computing_structure_solution 'EXPO2011 (Altomare, 2011)'
_diffrn_ambient_temperature 293
_diffrn_radiation_monochromator 'Ge filtered'
_diffrn_radiation_type 'Cu K\a'
_diffrn_radiation_wavelength 1.54056
_exptl_absorpt_coefficient_mu 0.739
_exptl_crystal_colour white
_exptl_crystal_density_diffrn 1.235
_exptl_crystal_density_method 'not measured'
_exptl_crystal_F_000 760.0
_pd_proc_2theta_range_max 70
_pd_proc_2theta_range_min 5
_pd_proc_info_excluded_regions no
_pd_proc_ls_background_function Chebyschev
_pd_proc_ls_pref_orient_corr
;
Spherical Harmonics
;
_cod_data_source_file cg400331h_si_003.cif
_cod_data_source_block LIDOSUA01_phase_1
_cod_original_cell_volume 1895.45
_cod_database_code 4507885

loop_
_symmetry_equiv_pos_site_id
_symmetry_equiv_pos_as_xyz
1 x,y,z
2 1/2+x,1/2-y,-z
3 -x,1/2+y,1/2-z
4 1/2-x,-y,1/2+z

loop_
_atom_site_label
_atom_site_type_symbol
_atom_site_fract_x
_atom_site_fract_y
_atom_site_fract_z
O2 O 0.7151 -0.36328 0.8114
C1 C 0.73725 -0.25388 0.82751
O1 O 0.84163 -0.21606 0.85591
H1 H 0.916519 -0.268446 0.868376
C2 C 0.64634 -0.16008 0.81079
H2A H 0.667432 -0.128688 0.74988
H2B H 0.666531 -0.0866895 0.85352
C3 C 0.51396 -0.17684 0.81326
H3A H 0.494765 -0.251098 0.770995
H3B H 0.493666 -0.207725 0.87439
C4 C 0.41591 -0.0822 0.79571
O3 O 0.30523 -0.10097 0.80954
O4 O 0.45933 0.01791 0.762
H4 H 0.401812 0.0714208 0.729977
C5 C 1.0827 0.03089 0.5142
H5A H 1.14444 0.111153 0.516734
H5B H 1.12525 -0.038143 0.475064
H5C H 0.989961 0.0573429 0.490409
C6 C 1.06704 -0.0202 0.59608
H6A H 1.00647 -0.101053 0.591317
H6B H 1.16095 -0.047243 0.617643
N1 N 1.00856 0.06421 0.6591
C7 C 0.86525 0.09276 0.63928
H7A H 0.818518 0.119724 0.695181
H7B H 0.821877 0.00881143 0.616507
C8 C 0.84387 0.18636 0.58197
H8A H 0.888335 0.161097 0.524996
H8B H 0.741805 0.198181 0.573033
H8C H 0.884977 0.272009 0.60367
C9 C 1.01325 0.00398 0.73994
H9A H 1.11066 -0.0257025 0.751427
H9B H 0.950518 -0.0756482 0.73909
C10 C 0.9719 0.08818 0.80787
O5 O 0.99881 0.1954 0.80719
N2 N 0.90245 0.03516 0.86715
H2 H 0.866252 -0.0495864 0.856061
C11 C 0.86444 0.09463 0.94132
C12 C 0.76492 0.17818 0.93883
C13 C 0.72918 0.2349 1.0127
H13 H 0.650417 0.299988 1.0126
C14 C 0.7909 0.21038 1.08479
H14 H 0.764202 0.258789 1.13971
C15 C 0.88686 0.12354 1.0859
H15 H 0.933207 0.100673 1.14271
C16 C 0.92569 0.06392 1.01413
C17 C 1.02822 -0.03106 1.016
H17A H 1.10623 -0.00275866 0.976889
H17B H 1.06316 -0.0413373 1.07747
H17C H 0.990053 -0.118361 0.995002
C18 C 0.69634 0.2101 0.85973
H18A H 0.654057 0.127362 0.83437
H18B H 0.621811 0.277246 0.871672
H18C H 0.764527 0.248324 0.817064
